data_2007372
loop_
_publ_author_name
'Barnes, John C.'
'Weakley, Timothy J.R.'

_publ_section_title
;
 Hydrogen Bonding in Two Forms of Bis(diethylenetriammonium) Trioxalate
 Tetrahydrate
;
_journal_issue 6
_journal_name_full 'Acta Crystallographica Section C'
_journal_page_first IUC9800025
_journal_paper_doi 10.1107/S0108270198099612
_journal_volume 54
_journal_year 1998
_chemical_formula_moiety '2(C4 H16 N3 3+), 3(C2 O4 2-), 4(H2 O)'
_chemical_formula_sum 'C14 H40 N6 O16'
_chemical_formula_weight 548.52
_chemical_name_systematic
;
 Diethylenetriammonium oxalate hydrate (2:3:4)
;
_space_group_IT_number 2
_symmetry_cell_setting triclinic
_symmetry_space_group_name_Hall '-P 1'
_symmetry_space_group_name_H-M 'P -1'
_audit_creation_method SHELXL-97
_cell_angle_alpha 66.011(9)
_cell_angle_beta 72.016(9)
_cell_angle_gamma 86.618(10)
_cell_formula_units_Z 1
_cell_length_a 8.5553(11)
_cell_length_b 9.2494(11)
_cell_length_c 9.3431(8)
_cell_measurement_reflns_used 25
_cell_measurement_temperature 293(2)
_cell_measurement_theta_max 15
_cell_measurement_theta_min 14
_cell_volume 640.58(14)
_computing_cell_refinement 'CAD4 software (Enraf-Nonius, 1989)'
_computing_data_collection 'CAD4 software (Enraf-Nonius, 1989)'
_computing_data_reduction 'XCAD4 (Harms & Woclado, 1996)'
_computing_structure_refinement 'SHELXL-97 (Sheldrick, 1997)'
_computing_structure_solution 'SHELXS-97 (Sheldrick, 1997)'
_diffrn_ambient_temperature 293(2)
_diffrn_measured_fraction_theta_full 0.999
_diffrn_measured_fraction_theta_max 0.999
_diffrn_measurement_device_type 'Enraf-Nonius CAD-4'
_diffrn_measurement_method \w--2\q
_diffrn_radiation_monochromator graphite
_diffrn_radiation_source 'fine-focus sealed tube'
_diffrn_radiation_type MoK\a
_diffrn_radiation_wavelength 0.71069
_diffrn_reflns_av_R_equivalents 0.0085
_diffrn_reflns_av_sigmaI/netI 0.0247
_diffrn_reflns_limit_h_max 10
_diffrn_reflns_limit_h_min 0
_diffrn_reflns_limit_k_max 10
_diffrn_reflns_limit_k_min -10
_diffrn_reflns_limit_l_max 11
_diffrn_reflns_limit_l_min -10
_diffrn_reflns_number 2405
_diffrn_reflns_theta_full 24.97
_diffrn_reflns_theta_max 24.97
_diffrn_reflns_theta_min 2.51
_diffrn_standards_decay_% 4
_diffrn_standards_interval_time 60
_diffrn_standards_number 3
_exptl_absorpt_coefficient_mu 0.129
_exptl_absorpt_correction_type none
_exptl_crystal_colour colourless
_exptl_crystal_density_diffrn 1.422
_exptl_crystal_density_method 'not measured'
_exptl_crystal_description block
_exptl_crystal_F_000 294
_exptl_crystal_size_max 0.36
_exptl_crystal_size_mid 0.22
_exptl_crystal_size_min 0.09
_refine_diff_density_max 0.251
_refine_diff_density_min -0.186
_refine_ls_extinction_method none
_refine_ls_goodness_of_fit_ref 0.912
_refine_ls_hydrogen_treatment refxyz
_refine_ls_matrix_type full
_refine_ls_number_parameters 223
_refine_ls_number_reflns 2242
_refine_ls_number_restraints 0
_refine_ls_restrained_S_all 0.912
_refine_ls_R_factor_all 0.0547
_refine_ls_R_factor_gt 0.0341
_refine_ls_shift/su_max 0.010
_refine_ls_shift/su_mean 0.000
_refine_ls_structure_factor_coef Fsqd
_refine_ls_weighting_details 'calc w=1/[\s^2^(Fo^2^)+(0.0604P)^2^+0.2535P] where P=(Fo^2^+2Fc^2^)/3'
_refine_ls_weighting_scheme calc
_refine_ls_wR_factor_ref 0.1030
_reflns_number_gt 1733
_reflns_number_total 2242
_reflns_threshold_expression I>2sigma(I)
_cod_data_source_file qb0014.cif
_cod_data_source_block jcb14bI
_cod_depositor_comments
;

2019-10-08
Z value and formula fixed to values more according to usual
chemical conventions.                 miguel
;
_cod_original_formula_sum 'C7 H20 N3 O8'
_cod_original_formula_weight 274.26
_cod_original_formula_moiety 'C4 H16 N3 3+, 1.5C2 O4 2-, 2H2 O'
_cod_original_formula_units_Z 2
_cod_original_cell_volume 640.58(12)
_cod_database_code 2007372

loop_
_symmetry_equiv_pos_as_xyz
'x, y, z'
'-x, -y, -z'

loop_
_atom_site_label
_atom_site_fract_x
_atom_site_fract_y
_atom_site_fract_z
_atom_site_U_iso_or_equiv
_atom_site_adp_type
_atom_site_calc_flag
_atom_site_refinement_flags
_atom_site_occupancy
_atom_site_disorder_assembly
_atom_site_disorder_group
_atom_site_type_symbol
N1 .64582(19) .40348(19) .8417(2) .0307(3) Uani d . 1 . . N
H1A .535(3) .369(3) .896(3) .046 Uiso d . 1 . . H
H1B .669(3) .495(3) .853(3) .046 Uiso d . 1 . . H
H1C .667(3) .424(2) .734(3) .046 Uiso d . 1 . . H
C2 .7501(2) .2803(2) .9155(2) .0357(4) Uani d . 1 . . C
H2A .859(3) .333(3) .874(3) .054 Uiso d . 1 . . H
H2B .746(3) .196(3) .886(3) .054 Uiso d . 1 . . H
C3 .6876(2) .2217(2) 1.0991(2) .0353(4) Uani d . 1 . . C
H3A .579(3) .169(3) 1.143(3) .053 Uiso d . 1 . . H
H3B .684(3) .305(3) 1.134(3) .053 Uiso d . 1 . . H
N4 .79425(18) .10207(18) 1.17477(17) .0287(3) Uani d . 1 . . N
H4A .891(3) .148(3) 1.146(3) .043 Uiso d . 1 . . H
H4B .805(3) .025(3) 1.137(3) .043 Uiso d . 1 . . H
C5 .7261(3) .0277(2) 1.3569(2) .0393(4) Uani d . 1 . . C
H5A .619(3) -.027(3) 1.384(3) .059 Uiso d . 1 . . H
H5B .711(3) .109(3) 1.392(3) .059 Uiso d . 1 . . H
C6 .8359(3) -.0882(2) 1.4366(3) .0404(5) Uani d . 1 . . C
H6A .950(3) -.045(3) 1.384(3) .061 Uiso d . 1 . . H
H6B .800(3) -.116(3) 1.555(3) .061 Uiso d . 1 . . H
N7 .8258(2) -.24197(19) 1.4236(2) .0376(4) Uani d . 1 . . N
H7A .893(3) -.309(3) 1.477(3) .056 Uiso d . 1 . . H
H7B .716(3) -.284(3) 1.473(3) .056 Uiso d . 1 . . H
H7C .858(3) -.226(3) 1.314(3) .056 Uiso d . 1 . . H
O11 .12423(16) .14982(17) .92222(17) .0468(4) Uani d . 1 . . O
O12 .38788(19) .1709(3) .8931(3) .0802(6) Uani d . 1 . . O
C13 .2440(2) .1934(2) .9494(2) .0336(4) Uani d . 1 . . C
C14 .2050(2) .2799(2) 1.0664(2) .0302(4) Uani d . 1 . . C
O15 .05879(15) .26865(18) 1.15455(18) .0472(4) Uani d . 1 . . O
O16 .32244(15) .35381(16) 1.06522(17) .0440(4) Uani d . 1 . . O
O17 .50902(17) .35068(17) .42873(18) .0478(4) Uani d . 1 . . O
O18 .68761(15) .42554(18) .52006(17) .0457(4) Uani d . 1 . . O
C19 .5559(2) .4351(2) .4847(2) .0328(4) Uani d . 1 . . C
O21 .99347(18) -.41521(18) 1.63597(18) .0436(4) Uani d . 1 . . O
H21A 1.096(4) -.418(3) 1.594(3) .065 Uiso d . 1 . . H
H21B .983(3) -.376(3) 1.709(3) .065 Uiso d . 1 . . H
O22 .6824(3) .0719(3) .7011(3) .0800(6) Uani d . 1 . . O
H22A .593(5) .059(5) .791(5) .120 Uiso d . 1 . . H
H22B .667(5) .161(5) .641(5) .120 Uiso d . 1 . . H

loop_
_atom_site_aniso_label
_atom_site_aniso_U_11
_atom_site_aniso_U_22
_atom_site_aniso_U_33
_atom_site_aniso_U_12
_atom_site_aniso_U_13
_atom_site_aniso_U_23
N1 .0285(8) .0357(8) .0313(8) -.0002(6) -.0101(6) -.0159(7)
C2 .0355(10) .0400(10) .0347(10) .0072(8) -.0111(8) -.0188(8)
C3 .0323(10) .0394(10) .0344(10) .0067(8) -.0100(8) -.0160(8)
N4 .0255(8) .0319(8) .0313(8) .0011(6) -.0075(6) -.0163(7)
C5 .0444(11) .0428(11) .0309(10) .0070(9) -.0086(8) -.0181(9)
C6 .0500(12) .0409(11) .0366(10) .0011(9) -.0195(9) -.0173(9)
N7 .0379(9) .0389(9) .0392(9) .0009(7) -.0157(8) -.0160(8)
O11 .0401(8) .0637(9) .0526(8) -.0050(7) -.0113(6) -.0406(8)
O12 .0350(9) .1233(16) .1198(16) .0039(9) -.0037(9) -.1008(14)
C13 .0314(10) .0355(9) .0350(9) -.0051(7) -.0042(8) -.0191(8)
C14 .0282(9) .0320(9) .0343(9) .0000(7) -.0095(7) -.0171(8)
O15 .0289(7) .0677(9) .0583(9) -.0057(6) -.0013(6) -.0466(8)
O16 .0303(7) .0548(8) .0619(9) -.0044(6) -.0095(6) -.0408(7)
O17 .0426(8) .0575(9) .0625(9) .0069(6) -.0200(7) -.0408(8)
O18 .0291(7) .0731(10) .0505(8) .0153(6) -.0187(6) -.0373(8)
C19 .0271(9) .0439(10) .0291(9) .0027(8) -.0082(7) -.0170(8)
O21 .0325(7) .0631(9) .0461(8) .0070(6) -.0120(6) -.0336(7)
O22 .1126(17) .0730(13) .0602(12) .0285(12) -.0247(11) -.0373(10)

loop_
_atom_type_symbol
_atom_type_description
_atom_type_scat_dispersion_real
_atom_type_scat_dispersion_imag
_atom_type_scat_source
C C 0.0033 0.0016 'International Tables Vol C Tables 4.2.6.8 and 6.1.1.4'
H H 0.0000 0.0000 'International Tables Vol C Tables 4.2.6.8 and 6.1.1.4'
N N 0.0061 0.0033 'International Tables Vol C Tables 4.2.6.8 and 6.1.1.4'
O O 0.0106 0.0060 'International Tables Vol C Tables 4.2.6.8 and 6.1.1.4'

loop_
_geom_angle_atom_site_label_1
_geom_angle_atom_site_label_2
_geom_angle_atom_site_label_3
_geom_angle_site_symmetry_3
_geom_angle
_geom_angle_publ_flag
N1 C2 C3 . 109.63(15) yes
N4 C3 C2 . 110.30(15) yes
C5 N4 C3 . 111.99(14) yes
N4 C5 C6 . 112.93(16) yes
N7 C6 C5 . 112.34(17) yes
O12 C13 O11 . 125.26(17) yes
O12 C13 C14 . 117.78(16) yes
O11 C13 C14 . 116.95(15) yes
O16 C14 O15 . 125.62(16) yes
O16 C14 C13 . 116.99(15) yes
O15 C14 C13 . 117.39(14) yes
O17 C19 O18 . 125.83(17) yes
O17 C19 C19 2_666 118.29(19) yes
O18 C19 C19 2_666 115.88(19) yes

loop_
_geom_bond_atom_site_label_1
_geom_bond_atom_site_label_2
_geom_bond_site_symmetry_2
_geom_bond_distance
_geom_bond_publ_flag
N1 C2 . 1.480(2) yes
C2 C3 . 1.494(3) yes
C3 N4 . 1.483(2) yes
N4 C5 . 1.480(2) yes
C5 C6 . 1.500(3) yes
C6 N7 . 1.486(2) yes
O11 C13 . 1.253(2) yes
O12 C13 . 1.222(2) yes
C13 C14 . 1.550(2) yes
C14 O16 . 1.243(2) yes
C14 O15 . 1.250(2) yes
O17 C19 . 1.242(2) yes
O18 C19 . 1.257(2) yes
C19 C19 2_666 1.553(4) yes

loop_
_geom_hbond_atom_site_label_D
_geom_hbond_atom_site_label_H
_geom_hbond_atom_site_label_A
_geom_hbond_site_symmetry_A
_geom_hbond_distance_DH
_geom_hbond_distance_HA
_geom_hbond_distance_DA
_geom_hbond_angle_DHA
_geom_hbond_publ_flag
N1 H1A O16 . 0.93(2) 1.98(2) 2.834(2) 152.4(19) yes
N1 H1A O12 . 0.93(2) 2.30(2) 2.965(2) 128.6(17) yes
N1 H1B O16 2_667 0.94(2) 1.86(2) 2.770(2) 164.1(19) yes
N1 H1C O18 . 0.90(2) 1.95(2) 2.837(2) 168.3(19) yes
N4 H4A O15 1_655 0.86(2) 1.91(2) 2.728(2) 157(2) yes
N4 H4B O11 2_657 0.90(2) 1.92(2) 2.805(2) 165.3(19) yes
N4 H4A O11 1_655 0.86(2) 2.40(2) 2.986(2) 125.6(18) yes
N7 H7A O21 . 0.92(3) 1.84(3) 2.732(2) 160(2) yes
N7 H7B O17 2_657 0.93(3) 1.88(3) 2.809(2) 175(2) yes
N7 H7C O11 2_657 0.93(3) 1.98(3) 2.881(2) 164(2) yes
O21 H21A O18 2_757 0.84(3) 1.85(3) 2.684(2) 172(3) yes
O21 H21B O15 2_658 0.87(3) 1.86(3) 2.7228(19) 171(2) yes
O22 H22A O12 . 0.91(4) 2.15(4) 2.946(3) 145(3) yes
O22 H22B O18 . 0.82(4) 2.23(4) 3.006(3) 158(4) yes

loop_
_geom_torsion_atom_site_label_1
_geom_torsion_atom_site_label_2
_geom_torsion_atom_site_label_3
_geom_torsion_atom_site_label_4
_geom_torsion
_geom_torsion_publ_flag
O11 C13 C14 O15 16.1(3) yes
N1 C2 C3 N4 -178.07(15) yes
C2 C3 N4 C5 -173.55(17) yes
C3 N4 C5 C6 -177.29(17) yes
N4 C5 C6 N7 -76.9(2) yes
